data_7127504
loop_
_publ_author_name
'Vainauskas, Jogirdas'
'Topi\'c, Filip'
'Bushuyev, Oleksandr S.'
'Barrett, Christoper J.'
'Fri\<s\<ci\'c, Tomislav'

_publ_section_title
;
 Halogen bonding to the azulene \p-system: cocrystal design of
 pleochroism.
;
_journal_issue 96
_journal_name_full 'Chemical communications (Cambridge, England)'
_journal_page_first 15145
_journal_page_last 15148
_journal_paper_doi 10.1039/d0cc04758a
_journal_volume 56
_journal_year 2020
_chemical_formula_moiety '3(C6 F4 I2), 2(C10 H8)'
_chemical_formula_sum 'C38 H16 F12 I6'
_chemical_formula_weight 1461.91
_space_group_crystal_system triclinic
_space_group_IT_number 2
_space_group_name_Hall '-P 1'
_space_group_name_H-M_alt 'P -1'
_atom_sites_solution_hydrogens geom
_atom_sites_solution_primary iterative
_atom_sites_solution_secondary difmap
_audit_creation_method SHELXL-2018/3
_audit_update_record
;
2020-05-03 deposited with the CCDC.	2020-11-02 downloaded from the CCDC.
;
_cell_angle_alpha 73.9545(12)
_cell_angle_beta 80.1893(13)
_cell_angle_gamma 84.8797(12)
_cell_formula_units_Z 1
_cell_length_a 5.9321(6)
_cell_length_b 11.9878(13)
_cell_length_c 14.8586(16)
_cell_measurement_reflns_used 4818
_cell_measurement_temperature 150.0(1)
_cell_measurement_theta_max 28.43
_cell_measurement_theta_min 2.56
_cell_volume 999.63(18)
_computing_cell_refinement 'Bruker APEX3'
_computing_data_collection 'Bruker APEX3'
_computing_data_reduction 'Bruker APEX3'
_computing_publication_material 'OLEX2 (Dolomanov et al., 2009) & WinGX (Farrugia, 2012)'
_computing_structure_refinement 'SHELXL-2018/3 (Sheldrick, 2015)'
_computing_structure_solution 'SHELXT-2014/5 (Sheldrick, 2015)'
_diffrn_ambient_environment N~2~
_diffrn_ambient_temperature 150.0(1)
_diffrn_detector CCD
_diffrn_detector_type APEX-II
_diffrn_measured_fraction_theta_full 0.995
_diffrn_measured_fraction_theta_max 0.906
_diffrn_measurement_device 'four-circle diffractometer'
_diffrn_measurement_device_type 'Bruker APEX-DUO, Dual, APEX-II'
_diffrn_measurement_method '\f and \w scans'
_diffrn_radiation_monochromator mirror
_diffrn_radiation_probe x-ray
_diffrn_radiation_type MoK\a
_diffrn_radiation_wavelength 0.71073
_diffrn_reflns_av_R_equivalents 0.0191
_diffrn_reflns_av_unetI/netI 0.0292
_diffrn_reflns_Laue_measured_fraction_full 0.995
_diffrn_reflns_Laue_measured_fraction_max 0.906
_diffrn_reflns_limit_h_max 8
_diffrn_reflns_limit_h_min -7
_diffrn_reflns_limit_k_max 15
_diffrn_reflns_limit_k_min -15
_diffrn_reflns_limit_l_max 20
_diffrn_reflns_limit_l_min -19
_diffrn_reflns_number 9931
_diffrn_reflns_point_group_measured_fraction_full 0.995
_diffrn_reflns_point_group_measured_fraction_max 0.906
_diffrn_reflns_theta_full 25.250
_diffrn_reflns_theta_max 28.861
_diffrn_reflns_theta_min 1.443
_diffrn_source 'micro-focus sealed X-ray tube'
_diffrn_source_type 'Incoatec Microfocus X-ray Source I\mS (Mo)'
_exptl_absorpt_coefficient_mu 4.746
_exptl_absorpt_correction_T_max 0.7458
_exptl_absorpt_correction_T_min 0.2839
_exptl_absorpt_correction_type multi-scan
_exptl_absorpt_process_details
;
 SADABS 2016/2: Krause, L., Herbst-Irmer, R., Sheldrick G.M. & Stalke D.,
 J. Appl. Cryst. 48 (2015) 3-10
;
_exptl_crystal_colour 'dark blue'
_exptl_crystal_density_diffrn 2.428
_exptl_crystal_density_method 'not measured'
_exptl_crystal_description block
_exptl_crystal_F_000 670
_exptl_crystal_recrystallization_method 'Re-crystallisation from solvent: ethanol/chlorofom'
_exptl_crystal_size_max 0.534
_exptl_crystal_size_mid 0.173
_exptl_crystal_size_min 0.050
_refine_diff_density_max 0.894
_refine_diff_density_min -1.083
_refine_diff_density_rms 0.108
_refine_ls_extinction_method none
_refine_ls_goodness_of_fit_ref 1.021
_refine_ls_hydrogen_treatment constr
_refine_ls_matrix_type full
_refine_ls_number_parameters 253
_refine_ls_number_reflns 4740
_refine_ls_number_restraints 34
_refine_ls_restrained_S_all 1.019
_refine_ls_R_factor_all 0.0328
_refine_ls_R_factor_gt 0.0251
_refine_ls_shift/su_max 0.001
_refine_ls_shift/su_mean 0.000
_refine_ls_structure_factor_coef Fsqd
_refine_ls_weighting_details 'w=1/[\s^2^(Fo^2^)+(0.0283P)^2^+0.4982P] where P=(Fo^2^+2Fc^2^)/3'
_refine_ls_weighting_scheme calc
_refine_ls_wR_factor_gt 0.0595
_refine_ls_wR_factor_ref 0.0637
_reflns_Friedel_coverage 0.000
_reflns_number_gt 3970
_reflns_number_total 4740
_reflns_threshold_expression 'I > 2\s(I)'
_cod_data_source_file d0cc04758a2.cif
_cod_data_source_block azu_14tfib_2-3_150K
_cod_database_code 7127504
_shelx_shelxl_version_number 2018/3
_shelx_space_group_comment
;
The symmetry employed for this shelxl refinement is uniquely defined
by the following loop, which should always be used as a source of
symmetry information in preference to the above space-group names.
They are only intended as comments.
;
_shelx_estimated_absorpt_t_min 0.186
_shelx_estimated_absorpt_t_max 0.797

loop_
_space_group_symop_operation_xyz
'x, y, z'
'-x, -y, -z'

loop_
_atom_site_label
_atom_site_type_symbol
_atom_site_fract_x
_atom_site_fract_y
_atom_site_fract_z
_atom_site_U_iso_or_equiv
_atom_site_adp_type
_atom_site_occupancy
_atom_site_site_symmetry_order
_atom_site_calc_flag
_atom_site_refinement_flags_posn
_atom_site_refinement_flags_adp
_atom_site_refinement_flags_occupancy
_atom_site_disorder_assembly
_atom_site_disorder_group
C1A C 1.1673(5) 0.0022(3) 0.1841(2) 0.0298(7) Uani 1 1 d D . . . .
H1A H 1.302892 0.012386 0.138836 0.036 Uiso 1 1 calc R U . . .
C2A C 0.9861(5) -0.0668(2) 0.1865(2) 0.0346(8) Uani 1 1 d D . . . .
H2A H 0.979351 -0.110063 0.142364 0.042 Uiso 1 1 calc R U . . .
C3A C 0.8166(5) -0.0622(3) 0.2638(2) 0.0322(7) Uani 1 1 d D . . . .
H3A H 0.677949 -0.102200 0.280842 0.039 Uiso 1 1 calc R U . . .
C4A C 0.8859(5) 0.0110(2) 0.3117(2) 0.0263(6) Uani 1 1 d D . . . .
C5A C 0.7660(5) 0.0382(3) 0.3914(2) 0.0307(7) Uani 1 1 d D . . . .
H5A H 0.624099 0.001944 0.415784 0.037 Uiso 1 1 calc R U . . .
C6A C 0.8238(5) 0.1104(3) 0.4404(2) 0.0315(7) Uani 1 1 d D . . . .
H6A H 0.712390 0.119992 0.492132 0.038 Uiso 1 1 calc R U . . .
C7A C 1.0224(5) 0.1720(3) 0.4256(2) 0.0289(7) Uani 1 1 d D . . . .
H7A H 1.029320 0.214532 0.470301 0.035 Uiso 1 1 calc R U . . .
C8A C 1.2097(5) 0.1798(3) 0.3551(2) 0.0301(7) Uani 1 1 d D . . . .
H8A H 1.326456 0.227655 0.357625 0.036 Uiso 1 1 calc R U . . .
C9A C 1.2515(5) 0.1272(2) 0.2806(2) 0.0291(7) Uani 1 1 d D . . . .
H9A H 1.392105 0.144507 0.239227 0.035 Uiso 1 1 calc R U . . .
C10A C 1.1149(5) 0.0532(2) 0.2592(2) 0.0253(6) Uani 1 1 d D . . . .
C1S C 0.6130(5) 0.5253(2) 0.1726(2) 0.0225(6) Uani 1 1 d . . . . .
C2S C 0.4405(5) 0.4951(3) 0.1321(2) 0.0247(6) Uani 1 1 d . . . . .
C3S C 0.3212(5) 0.5797(3) 0.0705(2) 0.0261(6) Uani 1 1 d . . . . .
C4S C 0.3714(5) 0.6952(3) 0.0475(2) 0.0259(6) Uani 1 1 d . . . . .
C5S C 0.5435(5) 0.7246(3) 0.0883(2) 0.0261(6) Uani 1 1 d . . . . .
C6S C 0.6600(5) 0.6409(3) 0.1494(2) 0.0256(6) Uani 1 1 d . . . . .
F1S F 0.3879(3) 0.38407(15) 0.15077(15) 0.0367(5) Uani 1 1 d . . . . .
F2S F 0.1573(3) 0.54516(18) 0.03381(15) 0.0394(5) Uani 1 1 d . . . . .
F3S F 0.5959(3) 0.83637(16) 0.06965(16) 0.0408(5) Uani 1 1 d . . . . .
F4S F 0.8250(3) 0.67486(17) 0.18732(15) 0.0394(5) Uani 1 1 d . . . . .
I1S I 0.79336(3) 0.39869(2) 0.26275(2) 0.03240(7) Uani 1 1 d . . . . .
I2S I 0.19602(4) 0.82031(2) -0.04644(2) 0.03691(7) Uani 1 1 d . . . . .
C1T C 0.6155(5) 0.4132(2) 0.5635(2) 0.0214(6) Uani 1 1 d . . . . .
C2T C 0.4420(5) 0.3866(2) 0.5217(2) 0.0231(6) Uani 1 1 d . . . . .
C3T C 0.3311(5) 0.4714(3) 0.4592(2) 0.0248(6) Uani 1 1 d . . . . .
F1T F 0.1653(3) 0.43977(16) 0.42109(15) 0.0373(5) Uani 1 1 d . . . . .
F2T F 0.3838(3) 0.27575(15) 0.54006(15) 0.0356(5) Uani 1 1 d . . . . .
I1T I 0.78506(3) 0.28464(2) 0.65717(2) 0.02791(6) Uani 1 1 d . . . . .

loop_
_atom_site_aniso_label
_atom_site_aniso_U_11
_atom_site_aniso_U_22
_atom_site_aniso_U_33
_atom_site_aniso_U_23
_atom_site_aniso_U_13
_atom_site_aniso_U_12
C1A 0.0369(17) 0.0253(15) 0.0243(17) -0.0024(13) -0.0073(14) 0.0068(13)
C2A 0.057(2) 0.0183(15) 0.0293(19) -0.0024(13) -0.0169(17) 0.0024(14)
C3A 0.0378(17) 0.0239(15) 0.0353(19) -0.0014(14) -0.0162(15) -0.0033(13)
C4A 0.0284(15) 0.0193(14) 0.0281(17) 0.0030(12) -0.0111(13) -0.0010(11)
C5A 0.0257(15) 0.0275(16) 0.0319(18) 0.0037(13) -0.0036(13) -0.0037(12)
C6A 0.0251(15) 0.0311(17) 0.0304(18) 0.0009(14) -0.0005(13) 0.0046(12)
C7A 0.0392(17) 0.0226(15) 0.0261(16) -0.0058(12) -0.0110(14) 0.0020(12)
C8A 0.0291(16) 0.0268(15) 0.0356(19) -0.0068(13) -0.0090(14) -0.0051(12)
C9A 0.0232(14) 0.0272(15) 0.0319(18) -0.0008(13) -0.0025(13) 0.0001(12)
C10A 0.0275(15) 0.0210(14) 0.0235(16) 0.0008(12) -0.0071(12) 0.0041(11)
C1S 0.0178(13) 0.0268(15) 0.0198(15) -0.0032(12) -0.0020(11) 0.0048(11)
C2S 0.0213(14) 0.0239(14) 0.0267(16) -0.0046(12) -0.0022(12) 0.0016(11)
C3S 0.0199(14) 0.0365(17) 0.0224(15) -0.0077(13) -0.0054(12) -0.0005(12)
C4S 0.0207(14) 0.0308(16) 0.0221(16) -0.0031(12) -0.0022(12) 0.0070(11)
C5S 0.0254(14) 0.0233(14) 0.0275(17) -0.0045(12) -0.0029(12) 0.0001(11)
C6S 0.0218(14) 0.0308(16) 0.0262(16) -0.0091(13) -0.0059(12) -0.0017(11)
F1S 0.0337(10) 0.0276(10) 0.0494(13) -0.0082(9) -0.0087(9) -0.0058(8)
F2S 0.0320(10) 0.0486(12) 0.0432(12) -0.0142(10) -0.0177(9) -0.0030(8)
F3S 0.0432(11) 0.0229(9) 0.0538(13) -0.0033(9) -0.0106(10) -0.0032(8)
F4S 0.0375(10) 0.0362(10) 0.0499(13) -0.0097(9) -0.0224(10) -0.0061(8)
I1S 0.03053(11) 0.03261(12) 0.02990(13) -0.00087(9) -0.00990(9) 0.00701(8)
I2S 0.03561(13) 0.04472(14) 0.02294(12) -0.00074(9) -0.00661(9) 0.01531(9)
C1T 0.0198(13) 0.0214(14) 0.0219(15) -0.0053(11) -0.0052(11) 0.0065(10)
C2T 0.0242(14) 0.0193(13) 0.0259(16) -0.0064(12) -0.0043(12) 0.0005(11)
C3T 0.0204(14) 0.0278(15) 0.0296(17) -0.0112(13) -0.0085(12) 0.0007(11)
F1T 0.0390(11) 0.0287(10) 0.0526(13) -0.0121(9) -0.0283(10) -0.0010(8)
F2T 0.0359(10) 0.0195(9) 0.0531(13) -0.0054(8) -0.0174(9) -0.0039(7)
I1T 0.03255(12) 0.02601(11) 0.02456(12) -0.00454(8) -0.01132(9) 0.00838(8)

loop_
_atom_type_symbol
_atom_type_description
_atom_type_scat_dispersion_real
_atom_type_scat_dispersion_imag
_atom_type_scat_source
C C 0.0033 0.0016 'International Tables Vol C Tables 4.2.6.8 and 6.1.1.4'
H H 0.0000 0.0000 'International Tables Vol C Tables 4.2.6.8 and 6.1.1.4'
F F 0.0171 0.0103 'International Tables Vol C Tables 4.2.6.8 and 6.1.1.4'
I I -0.4742 1.8119 'International Tables Vol C Tables 4.2.6.8 and 6.1.1.4'

loop_
_geom_angle_atom_site_label_1
_geom_angle_atom_site_label_2
_geom_angle_atom_site_label_3
_geom_angle
_geom_angle_site_symmetry_1
_geom_angle_site_symmetry_3
_geom_angle_publ_flag
C10A C1A C2A 108.6(3) . . ?
C10A C1A H1A 125.7 . . ?
C2A C1A H1A 125.7 . . ?
C3A C2A C1A 109.8(3) . . ?
C3A C2A H2A 125.1 . . ?
C1A C2A H2A 125.1 . . ?
C4A C3A C2A 108.5(3) . . ?
C4A C3A H3A 125.7 . . ?
C2A C3A H3A 125.7 . . ?
C5A C4A C3A 126.3(3) . . ?
C5A C4A C10A 127.3(2) . . ?
C3A C4A C10A 106.4(2) . . ?
C6A C5A C4A 128.8(3) . . ?
C6A C5A H5A 115.6 . . ?
C4A C5A H5A 115.6 . . ?
C5A C6A C7A 129.7(3) . . ?
C5A C6A H6A 115.2 . . ?
C7A C6A H6A 115.2 . . ?
C8A C7A C6A 129.1(3) . . ?
C8A C7A H7A 115.5 . . ?
C6A C7A H7A 115.5 . . ?
C7A C8A C9A 129.1(3) . . ?
C7A C8A H8A 115.4 . . ?
C9A C8A H8A 115.4 . . ?
C10A C9A C8A 128.5(3) . . ?
C10A C9A H9A 115.8 . . ?
C8A C9A H9A 115.8 . . ?
C9A C10A C1A 125.9(3) . . ?
C9A C10A C4A 127.5(2) . . ?
C1A C10A C4A 106.6(2) . . ?
C6S C1S C2S 117.4(3) . . ?
C6S C1S I1S 122.0(2) . . ?
C2S C1S I1S 120.6(2) . . ?
F1S C2S C1S 120.5(3) . . ?
F1S C2S C3S 118.8(3) . . ?
C1S C2S C3S 120.8(3) . . ?
F2S C3S C4S 120.9(3) . . ?
F2S C3S C2S 118.0(3) . . ?
C4S C3S C2S 121.1(3) . . ?
C3S C4S C5S 117.7(3) . . ?
C3S C4S I2S 120.7(2) . . ?
C5S C4S I2S 121.5(2) . . ?
F3S C5S C6S 119.1(3) . . ?
F3S C5S C4S 120.0(3) . . ?
C6S C5S C4S 120.9(3) . . ?
F4S C6S C1S 119.7(3) . . ?
F4S C6S C5S 118.2(3) . . ?
C1S C6S C5S 122.1(3) . . ?
C3T C1T C2T 117.1(3) 2_666 . ?
C3T C1T I1T 121.6(2) 2_666 . ?
C2T C1T I1T 121.3(2) . . ?
F2T C2T C3T 118.7(2) . . ?
F2T C2T C1T 120.0(3) . . ?
C3T C2T C1T 121.3(3) . . ?
F1T C3T C2T 118.3(3) . . ?
F1T C3T C1T 120.1(3) . 2_666 ?
C2T C3T C1T 121.6(3) . 2_666 ?

loop_
_geom_bond_atom_site_label_1
_geom_bond_atom_site_label_2
_geom_bond_distance
_geom_bond_site_symmetry_2
_geom_bond_publ_flag
C1A C10A 1.393(4) . ?
C1A C2A 1.403(4) . ?
C1A H1A 0.9500 . ?
C2A C3A 1.402(4) . ?
C2A H2A 0.9500 . ?
C3A C4A 1.398(4) . ?
C3A H3A 0.9500 . ?
C4A C5A 1.379(4) . ?
C4A C10A 1.501(4) . ?
C5A C6A 1.373(4) . ?
C5A H5A 0.9500 . ?
C6A C7A 1.399(4) . ?
C6A H6A 0.9500 . ?
C7A C8A 1.382(4) . ?
C7A H7A 0.9500 . ?
C8A C9A 1.394(4) . ?
C8A H8A 0.9500 . ?
C9A C10A 1.386(3) . ?
C9A H9A 0.9500 . ?
C1S C6S 1.374(4) . ?
C1S C2S 1.391(4) . ?
C1S I1S 2.078(3) . ?
C2S F1S 1.337(3) . ?
C2S C3S 1.395(4) . ?
C3S F2S 1.339(3) . ?
C3S C4S 1.379(4) . ?
C4S C5S 1.388(4) . ?
C4S I2S 2.083(3) . ?
C5S F3S 1.345(3) . ?
C5S C6S 1.376(4) . ?
C6S F4S 1.352(3) . ?
C1T C3T 1.383(4) 2_666 ?
C1T C2T 1.390(4) . ?
C1T I1T 2.083(3) . ?
C2T F2T 1.344(3) . ?
C2T C3T 1.377(4) . ?
C3T F1T 1.344(3) . ?

loop_
_geom_torsion_atom_site_label_1
_geom_torsion_atom_site_label_2
_geom_torsion_atom_site_label_3
_geom_torsion_atom_site_label_4
_geom_torsion
_geom_torsion_site_symmetry_1
_geom_torsion_site_symmetry_2
_geom_torsion_site_symmetry_3
_geom_torsion_site_symmetry_4
_geom_torsion_publ_flag
C10A C1A C2A C3A -0.8(3) . . . . ?
C1A C2A C3A C4A 0.6(4) . . . . ?
C2A C3A C4A C5A 179.9(3) . . . . ?
C2A C3A C4A C10A -0.2(3) . . . . ?
C3A C4A C5A C6A -179.0(3) . . . . ?
C10A C4A C5A C6A 1.2(5) . . . . ?
C4A C5A C6A C7A -3.0(6) . . . . ?
C5A C6A C7A C8A 2.7(6) . . . . ?
C6A C7A C8A C9A -0.8(6) . . . . ?
C7A C8A C9A C10A -0.4(6) . . . . ?
C8A C9A C10A C1A -179.3(3) . . . . ?
C8A C9A C10A C4A 0.0(5) . . . . ?
C2A C1A C10A C9A 180.0(3) . . . . ?
C2A C1A C10A C4A 0.6(3) . . . . ?
C5A C4A C10A C9A 0.3(5) . . . . ?
C3A C4A C10A C9A -179.6(3) . . . . ?
C5A C4A C10A C1A 179.6(3) . . . . ?
C3A C4A C10A C1A -0.2(3) . . . . ?
C6S C1S C2S F1S 179.2(3) . . . . ?
I1S C1S C2S F1S 0.1(4) . . . . ?
C6S C1S C2S C3S 0.0(5) . . . . ?
I1S C1S C2S C3S -179.2(2) . . . . ?
F1S C2S C3S F2S 0.7(4) . . . . ?
C1S C2S C3S F2S 179.9(3) . . . . ?
F1S C2S C3S C4S -178.8(3) . . . . ?
C1S C2S C3S C4S 0.4(5) . . . . ?
F2S C3S C4S C5S -180.0(3) . . . . ?
C2S C3S C4S C5S -0.5(5) . . . . ?
F2S C3S C4S I2S -0.6(4) . . . . ?
C2S C3S C4S I2S 178.8(2) . . . . ?
C3S C4S C5S F3S -178.7(3) . . . . ?
I2S C4S C5S F3S 2.0(4) . . . . ?
C3S C4S C5S C6S 0.2(5) . . . . ?
I2S C4S C5S C6S -179.2(2) . . . . ?
C2S C1S C6S F4S 179.5(3) . . . . ?
I1S C1S C6S F4S -1.4(4) . . . . ?
C2S C1S C6S C5S -0.3(5) . . . . ?
I1S C1S C6S C5S 178.8(2) . . . . ?
F3S C5S C6S F4S -0.7(4) . . . . ?
C4S C5S C6S F4S -179.6(3) . . . . ?
F3S C5S C6S C1S 179.1(3) . . . . ?
C4S C5S C6S C1S 0.2(5) . . . . ?
C3T C1T C2T F2T 179.3(3) 2_666 . . . ?
I1T C1T C2T F2T -1.3(4) . . . . ?
C3T C1T C2T C3T 1.0(5) 2_666 . . . ?
I1T C1T C2T C3T -179.5(2) . . . . ?
F2T C2T C3T F1T 1.5(4) . . . . ?
C1T C2T C3T F1T 179.8(3) . . . . ?
F2T C2T C3T C1T -179.3(3) . . . 2_666 ?
C1T C2T C3T C1T -1.1(5) . . . 2_666 ?
